data_7203075
loop_
_publ_author_name
'Piotrkowska, Barbara'
'Gdaniec, Maria'
'Milewska, Maria J.'
'Po\/lo\'nski, Tadeusz'

_publ_section_title
;
 Aryl--perfluoroaryl stacking interactions, hydrogen bonding and steric
 effects in controlling the structure of supramolecular assemblies of
 N,N&#x2032;-diaryloxalamides
;
_journal_issue 10
_journal_name_full CrystEngComm
_journal_page_first 868
_journal_paper_doi 10.1039/b709654b
_journal_volume 9
_journal_year 2007
_chemical_formula_moiety 'C18 H20 N2 O2, 2(C6 H F5 O)'
_chemical_formula_sum 'C30 H22 F10 N2 O4'
_chemical_formula_weight 664.50
_chemical_name_systematic
;
N,N'-bis(2,6-dimethylphenyl)ethanediamide
bis-2,3,4,5,6-pentafluorophenol
;
_space_group_IT_number 14
_symmetry_cell_setting monoclinic
_symmetry_space_group_name_Hall '-P 2ybc'
_symmetry_space_group_name_H-M 'P 1 21/c 1'
_atom_sites_solution_hydrogens geom
_atom_sites_solution_primary direct
_atom_sites_solution_secondary difmap
_audit_creation_method SHELXL-97
_cell_angle_alpha 90.00
_cell_angle_beta 118.275(6)
_cell_angle_gamma 90.00
_cell_formula_units_Z 2
_cell_length_a 15.6385(9)
_cell_length_b 6.9740(6)
_cell_length_c 15.1543(10)
_cell_measurement_reflns_used 7692
_cell_measurement_temperature 180(2)
_cell_measurement_theta_max 25
_cell_measurement_theta_min 4
_cell_volume 1455.6(2)
_computing_cell_refinement
;
Oxford Diffraction, CrysAlis Software, Version 1.171, 2003
;
_computing_data_collection
;
Oxford Diffraction, CrysAlis Software, Version 1.171, 2003
;
_computing_data_reduction
;
Oxford Diffraction, CrysAlis Software, Version 1.171, 2003
;
_computing_molecular_graphics
; 'Stereochemical Workstation (Siemens
Analytical X-Ray Instruments, Inc., 1989)'
;
_computing_publication_material 'SHELXL-97 (Sheldrick, 1997)'
_computing_structure_refinement 'SHELXL-97 (Sheldrick, 1997)'
_computing_structure_solution 'SHELXS-97 (Sheldrick, 1997)'
_diffrn_ambient_temperature 180(2)
_diffrn_measured_fraction_theta_full 0.989
_diffrn_measured_fraction_theta_max 0.989
_diffrn_measurement_device_type 'KumaCCD diffractometer'
_diffrn_measurement_method '\o scan'
_diffrn_radiation_monochromator graphite
_diffrn_radiation_source 'fine-focus sealed tube'
_diffrn_radiation_type MoK\a
_diffrn_radiation_wavelength 0.71073
_diffrn_reflns_av_R_equivalents 0.0144
_diffrn_reflns_av_sigmaI/netI 0.0134
_diffrn_reflns_limit_h_max 18
_diffrn_reflns_limit_h_min -18
_diffrn_reflns_limit_k_max 8
_diffrn_reflns_limit_k_min -5
_diffrn_reflns_limit_l_max 17
_diffrn_reflns_limit_l_min -18
_diffrn_reflns_number 7849
_diffrn_reflns_theta_full 25.03
_diffrn_reflns_theta_max 25.03
_diffrn_reflns_theta_min 4.16
_diffrn_standards_decay_% 0
_diffrn_standards_interval_count 50
_exptl_absorpt_coefficient_mu 0.143
_exptl_absorpt_correction_type none
_exptl_crystal_colour colorless
_exptl_crystal_density_diffrn 1.516
_exptl_crystal_density_method 'not measured'
_exptl_crystal_description block
_exptl_crystal_F_000 676
_exptl_crystal_size_max 0.60
_exptl_crystal_size_mid 0.50
_exptl_crystal_size_min 0.40
_refine_diff_density_max 0.242
_refine_diff_density_min -0.215
_refine_diff_density_rms 0.042
_refine_ls_extinction_method none
_refine_ls_goodness_of_fit_ref 1.106
_refine_ls_hydrogen_treatment constr
_refine_ls_matrix_type full
_refine_ls_number_parameters 213
_refine_ls_number_reflns 2539
_refine_ls_number_restraints 0
_refine_ls_restrained_S_all 1.106
_refine_ls_R_factor_all 0.0522
_refine_ls_R_factor_gt 0.0449
_refine_ls_shift/su_max 0.000
_refine_ls_shift/su_mean 0.000
_refine_ls_structure_factor_coef Fsqd
_refine_ls_weighting_details 'calc w=1/[\s^2^(Fo^2^)+(0.0645P)^2^+0.5503P] where P=(Fo^2^+2Fc^2^)/3'
_refine_ls_weighting_scheme calc
_refine_ls_wR_factor_gt 0.1207
_refine_ls_wR_factor_ref 0.1270
_reflns_number_gt 2130
_reflns_number_total 2539
_reflns_threshold_expression >2sigma(I)
_cod_data_source_file b709654b.txt
_cod_data_source_block 3pfp
_cod_original_sg_symbol_H-M P21/c
_cod_database_code 7203075

loop_
_symmetry_equiv_pos_as_xyz
'x, y, z'
'-x, y+1/2, -z+1/2'
'-x, -y, -z'
'x, -y-1/2, z-1/2'

loop_
_atom_site_label
_atom_site_type_symbol
_atom_site_fract_x
_atom_site_fract_y
_atom_site_fract_z
_atom_site_U_iso_or_equiv
_atom_site_adp_type
_atom_site_occupancy
_atom_site_symmetry_multiplicity
_atom_site_calc_flag
_atom_site_refinement_flags
_atom_site_disorder_assembly
_atom_site_disorder_group
O1A O 0.11544(9) 0.50829(19) 0.43528(11) 0.0424(4) Uani 1 1 d . . .
H1A H 0.0978 0.4255 0.4608 0.091(11) Uiso 1 1 d R . .
F2A F 0.22307(10) 0.4820(2) 0.64187(10) 0.0627(4) Uani 1 1 d . . .
F3A F 0.41541(12) 0.5529(2) 0.73483(11) 0.0856(5) Uani 1 1 d . . .
F4A F 0.50598(9) 0.6549(2) 0.62619(15) 0.0858(6) Uani 1 1 d . . .
F5A F 0.40271(11) 0.6723(2) 0.42350(13) 0.0775(5) Uani 1 1 d . . .
F6A F 0.21016(11) 0.59375(19) 0.33042(9) 0.0605(4) Uani 1 1 d . . .
C1A C 0.21289(13) 0.5342(2) 0.48411(14) 0.0320(4) Uani 1 1 d . . .
C2A C 0.26735(14) 0.5243(3) 0.58670(15) 0.0379(4) Uani 1 1 d . . .
C3A C 0.36515(16) 0.5622(3) 0.63441(17) 0.0496(5) Uani 1 1 d . . .
C4A C 0.41103(14) 0.6124(3) 0.5798(2) 0.0512(6) Uani 1 1 d . . .
C5A C 0.35836(15) 0.6231(3) 0.47750(19) 0.0475(5) Uani 1 1 d . . .
C6A C 0.26055(14) 0.5835(3) 0.43014(15) 0.0376(4) Uani 1 1 d . . .
O1 O 0.04945(11) 1.22954(19) 0.51418(14) 0.0603(5) Uani 1 1 d . . .
N1 N 0.09741(11) 0.9477(2) 0.47537(13) 0.0409(4) Uani 1 1 d . . .
H1N H 0.0828 0.8346 0.4642 0.047(6) Uiso 1 1 d R . .
C1 C 0.04102(14) 1.0562(3) 0.49760(17) 0.0412(5) Uani 1 1 d . . .
C2 C 0.18410(12) 1.0129(2) 0.47417(13) 0.0287(4) Uani 1 1 d . . .
C3 C 0.26851(13) 1.0346(2) 0.56521(14) 0.0332(4) Uani 1 1 d . . .
C4 C 0.35256(13) 1.0874(3) 0.56136(15) 0.0388(5) Uani 1 1 d . . .
H4 H 0.4066 1.1035 0.6210 0.048(6) Uiso 1 1 d R . .
C5 C 0.35210(14) 1.1176(3) 0.47171(16) 0.0418(5) Uani 1 1 d . . .
H5 H 0.4092 1.1540 0.4688 0.059(7) Uiso 1 1 d R . .
C6 C 0.26767(15) 1.0986(3) 0.38312(16) 0.0407(5) Uani 1 1 d . . .
H6 H 0.2691 1.1218 0.3201 0.063(7) Uiso 1 1 d R . .
C7 C 0.18118(13) 1.0460(2) 0.38212(13) 0.0341(4) Uani 1 1 d . . .
C8 C 0.2691(2) 1.0017(3) 0.66358(17) 0.0567(6) Uani 1 1 d . . .
H8A H 0.2360 0.8842 0.6609 0.068 Uiso 1 1 d R . .
H8C H 0.2360 1.1047 0.6767 0.068 Uiso 1 1 d R . .
H8B H 0.3369 0.9947 0.7173 0.068 Uiso 1 1 d R . .
C9 C 0.08917(17) 1.0243(4) 0.28467(17) 0.0609(6) Uani 1 1 d . . .
H9A H 0.0997 1.0698 0.2308 0.073 Uiso 1 1 d R . .
H9C H 0.0384 1.0997 0.2859 0.073 Uiso 1 1 d R . .
H9B H 0.0686 0.8802 0.2731 0.073 Uiso 1 1 d R . .

loop_
_atom_site_aniso_label
_atom_site_aniso_U_11
_atom_site_aniso_U_22
_atom_site_aniso_U_33
_atom_site_aniso_U_23
_atom_site_aniso_U_13
_atom_site_aniso_U_12
O1A 0.0286(7) 0.0394(7) 0.0548(8) 0.0028(6) 0.0163(6) -0.0037(6)
F2A 0.0804(10) 0.0644(8) 0.0554(8) 0.0097(6) 0.0422(7) -0.0144(7)
F3A 0.0749(10) 0.0840(11) 0.0551(9) 0.0100(7) -0.0041(7) -0.0071(8)
F4A 0.0313(7) 0.0671(10) 0.1425(15) -0.0147(9) 0.0277(8) -0.0094(6)
F5A 0.0905(11) 0.0616(9) 0.1335(14) -0.0167(8) 0.0964(11) -0.0143(8)
F6A 0.0853(10) 0.0598(8) 0.0476(7) -0.0058(6) 0.0407(7) -0.0048(7)
C1A 0.0306(9) 0.0218(8) 0.0452(10) -0.0012(7) 0.0192(8) -0.0010(7)
C2A 0.0445(11) 0.0295(9) 0.0449(11) 0.0058(8) 0.0253(9) -0.0023(8)
C3A 0.0449(11) 0.0353(10) 0.0506(12) 0.0025(9) 0.0079(10) -0.0013(9)
C4A 0.0302(10) 0.0339(10) 0.0847(17) -0.0074(10) 0.0233(11) -0.0039(8)
C5A 0.0495(12) 0.0297(10) 0.0879(17) -0.0064(10) 0.0525(13) -0.0029(9)
C6A 0.0494(11) 0.0270(9) 0.0443(11) -0.0025(8) 0.0287(9) 0.0015(8)
O1 0.0579(9) 0.0295(7) 0.1243(14) -0.0153(8) 0.0682(10) -0.0109(6)
N1 0.0382(9) 0.0254(8) 0.0745(12) -0.0084(7) 0.0393(9) -0.0073(7)
C1 0.0371(10) 0.0284(9) 0.0726(14) -0.0068(9) 0.0378(10) -0.0058(8)
C2 0.0285(9) 0.0220(8) 0.0433(10) -0.0036(7) 0.0232(8) -0.0022(7)
C3 0.0398(10) 0.0247(8) 0.0388(10) -0.0019(7) 0.0215(8) 0.0018(7)
C4 0.0273(9) 0.0328(10) 0.0496(11) -0.0061(8) 0.0127(8) -0.0005(7)
C5 0.0362(10) 0.0318(9) 0.0706(14) -0.0023(9) 0.0361(10) -0.0027(8)
C6 0.0522(12) 0.0346(10) 0.0517(12) 0.0042(8) 0.0380(10) 0.0025(8)
C7 0.0362(9) 0.0284(9) 0.0374(10) -0.0005(7) 0.0172(8) 0.0027(7)
C8 0.0838(17) 0.0520(13) 0.0428(12) -0.0009(10) 0.0369(12) 0.0040(12)
C9 0.0506(13) 0.0692(16) 0.0464(13) -0.0015(11) 0.0093(10) 0.0043(11)

loop_
_atom_type_symbol
_atom_type_description
_atom_type_scat_dispersion_real
_atom_type_scat_dispersion_imag
_atom_type_scat_source
C C 0.0033 0.0016 'International Tables Vol C Tables 4.2.6.8 and 6.1.1.4'
H H 0.0000 0.0000 'International Tables Vol C Tables 4.2.6.8 and 6.1.1.4'
N N 0.0061 0.0033 'International Tables Vol C Tables 4.2.6.8 and 6.1.1.4'
O O 0.0106 0.0060 'International Tables Vol C Tables 4.2.6.8 and 6.1.1.4'
F F 0.0171 0.0103 'International Tables Vol C Tables 4.2.6.8 and 6.1.1.4'

loop_
_geom_angle_atom_site_label_1
_geom_angle_atom_site_label_2
_geom_angle_atom_site_label_3
_geom_angle
_geom_angle_site_symmetry_1
_geom_angle_site_symmetry_3
_geom_angle_publ_flag
C1A O1A H1A 112.5 . . ?
O1A C1A C2A 123.01(17) . . ?
O1A C1A C6A 119.42(17) . . ?
C2A C1A C6A 117.47(17) . . ?
F2A C2A C3A 119.17(19) . . ?
F2A C2A C1A 119.17(17) . . ?
C3A C2A C1A 121.63(19) . . ?
F3A C3A C2A 119.7(2) . . ?
F3A C3A C4A 120.2(2) . . ?
C2A C3A C4A 120.1(2) . . ?
F4A C4A C5A 120.3(2) . . ?
F4A C4A C3A 120.4(2) . . ?
C5A C4A C3A 119.36(18) . . ?
F5A C5A C4A 119.7(2) . . ?
F5A C5A C6A 120.1(2) . . ?
C4A C5A C6A 120.22(19) . . ?
F6A C6A C5A 119.62(18) . . ?
F6A C6A C1A 119.17(18) . . ?
C5A C6A C1A 121.21(19) . . ?
C1 N1 C2 124.72(14) . . ?
C1 N1 H1N 116.8 . . ?
C2 N1 H1N 118.4 . . ?
O1 C1 N1 126.54(17) . . ?
O1 C1 C1 120.3(2) . 3_576 ?
N1 C1 C1 113.19(19) . 3_576 ?
C7 C2 C3 122.64(16) . . ?
C7 C2 N1 118.76(16) . . ?
C3 C2 N1 118.57(16) . . ?
C4 C3 C2 117.21(17) . . ?
C4 C3 C8 121.26(19) . . ?
C2 C3 C8 121.52(18) . . ?
C5 C4 C3 121.33(18) . . ?
C5 C4 H4 122.3 . . ?
C3 C4 H4 116.3 . . ?
C4 C5 C6 120.35(17) . . ?
C4 C5 H5 121.6 . . ?
C6 C5 H5 118.1 . . ?
C5 C6 C7 120.98(18) . . ?
C5 C6 H6 118.8 . . ?
C7 C6 H6 120.2 . . ?
C2 C7 C6 117.46(17) . . ?
C2 C7 C9 121.93(18) . . ?
C6 C7 C9 120.61(19) . . ?
C3 C8 H8A 109.8 . . ?
C3 C8 H8C 109.9 . . ?
H8A C8 H8C 108.3 . . ?
C3 C8 H8B 109.0 . . ?
H8A C8 H8B 109.9 . . ?
H8C C8 H8B 109.9 . . ?
C7 C9 H9A 109.4 . . ?
C7 C9 H9C 110.0 . . ?
H9A C9 H9C 108.2 . . ?
C7 C9 H9B 109.7 . . ?
H9A C9 H9B 109.8 . . ?
H9C C9 H9B 109.8 . . ?

loop_
_geom_bond_atom_site_label_1
_geom_bond_atom_site_label_2
_geom_bond_distance
_geom_bond_site_symmetry_2
_geom_bond_publ_flag
O1A C1A 1.354(2) . ?
O1A H1A 0.8122 . ?
F2A C2A 1.347(2) . ?
F3A C3A 1.343(3) . ?
F4A C4A 1.341(2) . ?
F5A C5A 1.344(2) . ?
F6A C6A 1.335(2) . ?
C1A C2A 1.376(3) . ?
C1A C6A 1.386(3) . ?
C2A C3A 1.373(3) . ?
C3A C4A 1.373(3) . ?
C4A C5A 1.370(3) . ?
C5A C6A 1.375(3) . ?
O1 C1 1.229(2) . ?
N1 C1 1.321(2) . ?
N1 C2 1.438(2) . ?
N1 H1N 0.8169 . ?
C1 C1 1.534(3) 3_576 ?
C2 C7 1.393(3) . ?
C2 C3 1.394(3) . ?
C3 C4 1.393(3) . ?
C3 C8 1.504(3) . ?
C4 C5 1.371(3) . ?
C4 H4 0.9057 . ?
C5 C6 1.373(3) . ?
C5 H5 0.9493 . ?
C6 C7 1.394(3) . ?
C6 H6 0.9796 . ?
C7 C9 1.504(3) . ?
C8 H8A 0.9600 . ?
C8 H8C 0.9601 . ?
C8 H8B 0.9855 . ?
C9 H9A 0.9600 . ?
C9 H9C 0.9600 . ?
C9 H9B 1.0445 . ?

loop_
_geom_hbond_atom_site_label_D
_geom_hbond_atom_site_label_H
_geom_hbond_atom_site_label_A
_geom_hbond_distance_DH
_geom_hbond_distance_HA
_geom_hbond_distance_DA
_geom_hbond_angle_DHA
_geom_hbond_site_symmetry_A
O1A H1A O1 0.81 1.92 2.728(2) 176.8 1_545
N1 H1N O1A 0.82 2.42 3.163(2) 152.2 .
N1 H1N O1 0.82 2.29 2.6783(19) 110.0 3_576
